data_7129699
loop_
_publ_author_name
'Ozawa, Narito'
'Shivakumar, Kilingaru I.'
'Murugavel, Muthuchamy'
'Inaba, Yuya'
'Yoneda, Tomoki'
'Ide, Yuki'
'Pirillo, Jenny'
'Hijikata, Yuh'
'Inokuma, Yasuhide'

_publ_section_title
;
 Alkali metal ion binding using cyclic polyketones
;
_journal_name_full 'Chemical Communications'
_journal_paper_doi 10.1039/D2CC00361A
_journal_year 2022
_chemical_formula_moiety 'C37 H53 K N O10, C24 H16 B Cl4, 0.176(C H Cl3), 1.824(C2 H3 N)'
_chemical_formula_sum 'C64.82 H74.65 B Cl4.53 K N2.82 O10'
_chemical_formula_weight 1263.77
_space_group_crystal_system triclinic
_space_group_IT_number 2
_space_group_name_Hall '-P 1'
_space_group_name_H-M_alt 'P -1'
_atom_sites_solution_hydrogens geom
_audit_creation_method SHELXL-2018/3
_audit_update_record
;
2022-01-11 deposited with the CCDC.	2022-02-09 downloaded from the CCDC.
;
_cell_angle_alpha 107.967(2)
_cell_angle_beta 106.917(2)
_cell_angle_gamma 102.643(2)
_cell_formula_units_Z 2
_cell_length_a 14.3354(3)
_cell_length_b 15.5230(4)
_cell_length_c 16.9525(4)
_cell_measurement_reflns_used 14992
_cell_measurement_temperature 123(2)
_cell_measurement_theta_max 29.9730
_cell_measurement_theta_min 2.1870
_cell_volume 3229.71(16)
_computing_cell_refinement 'CrysAlisPro 1.171.40.69a (Rigaku OD, 2020)'
_computing_data_collection 'CrysAlisPro 1.171.40.69a (Rigaku OD, 2020)'
_computing_data_reduction 'CrysAlisPro 1.171.40.69a (Rigaku OD, 2020)'
_computing_structure_refinement 'SHELXL-2018/3 (Sheldrick, 2018)'
_computing_structure_solution 'SHELXT 2018/2 (sheldrick, 2018)''
_diffrn_ambient_temperature 123(2)
_diffrn_detector 'Hybrid Pixel Array Detector'
_diffrn_detector_area_resol_mean 10.0000
_diffrn_detector_type HyPix
_diffrn_measured_fraction_theta_full 0.999
_diffrn_measured_fraction_theta_max 0.984
_diffrn_measurement_device 'four-circle diffractometer'
_diffrn_measurement_device_type 'XtaLAB Synergy R, DW system, HyPix'
_diffrn_radiation_monochromator mirror
_diffrn_radiation_probe x-ray
_diffrn_radiation_type MoK\a
_diffrn_radiation_wavelength 0.71073
_diffrn_reflns_av_R_equivalents 0.0505
_diffrn_reflns_av_unetI/netI 0.0481
_diffrn_reflns_Laue_measured_fraction_full 0.999
_diffrn_reflns_Laue_measured_fraction_max 0.984
_diffrn_reflns_limit_h_max 17
_diffrn_reflns_limit_h_min -17
_diffrn_reflns_limit_k_max 19
_diffrn_reflns_limit_k_min -18
_diffrn_reflns_limit_l_max 21
_diffrn_reflns_limit_l_min -21
_diffrn_reflns_number 43700
_diffrn_reflns_point_group_measured_fraction_full 0.999
_diffrn_reflns_point_group_measured_fraction_max 0.984
_diffrn_reflns_theta_full 25.242
_diffrn_reflns_theta_max 26.499
_diffrn_reflns_theta_min 2.194
_diffrn_source 'Rotating-anode X-ray tube'
_diffrn_source_type 'Rigaku (Mo) X-ray Source'
_exptl_absorpt_coefficient_mu 0.328
_exptl_absorpt_correction_T_max 1.00000
_exptl_absorpt_correction_T_min 0.74570
_exptl_absorpt_correction_type multi-scan
_exptl_absorpt_process_details
;
CrysAlisPro 1.171.40.69a (Rigaku Oxford Diffraction, 2020)
Empirical absorption correction using spherical harmonics,
 implemented in SCALE3 ABSPACK scaling algorithm.
;
_exptl_crystal_colour colorless
_exptl_crystal_density_diffrn 1.300
_exptl_crystal_density_method 'not measured'
_exptl_crystal_description block
_exptl_crystal_F_000 1329
_exptl_crystal_size_max 0.43
_exptl_crystal_size_mid 0.30
_exptl_crystal_size_min 0.11
_refine_diff_density_max 0.877
_refine_diff_density_min -0.737
_refine_diff_density_rms 0.066
_refine_ls_extinction_method none
_refine_ls_goodness_of_fit_ref 1.046
_refine_ls_hydrogen_treatment constr
_refine_ls_matrix_type full
_refine_ls_number_parameters 807
_refine_ls_number_reflns 13182
_refine_ls_number_restraints 12
_refine_ls_restrained_S_all 1.051
_refine_ls_R_factor_all 0.0753
_refine_ls_R_factor_gt 0.0564
_refine_ls_shift/su_max 0.001
_refine_ls_shift/su_mean 0.000
_refine_ls_structure_factor_coef Fsqd
_refine_ls_weighting_details 'w=1/[\s^2^(Fo^2^)+(0.0698P)^2^+3.2239P] where P=(Fo^2^+2Fc^2^)/3'
_refine_ls_weighting_scheme calc
_refine_ls_wR_factor_gt 0.1429
_refine_ls_wR_factor_ref 0.1534
_reflns_Friedel_coverage 0.000
_reflns_number_gt 10282
_reflns_number_total 13182
_reflns_threshold_expression 'I > 2\s(I)'
_cod_data_source_file d2cc00361a2.cif
_cod_data_source_block compound_5_KBAr4
_cod_original_cell_volume 3229.71(14)
_cod_database_code 7129699
_shelx_shelxl_version_number 2018/3
_shelx_space_group_comment
;
The symmetry employed for this shelxl refinement is uniquely defined
by the following loop, which should always be used as a source of
symmetry information in preference to the above space-group names.
They are only intended as comments.
;

loop_
_space_group_symop_operation_xyz
'x, y, z'
'-x, -y, -z'

loop_
_atom_site_label
_atom_site_type_symbol
_atom_site_fract_x
_atom_site_fract_y
_atom_site_fract_z
_atom_site_U_iso_or_equiv
_atom_site_adp_type
_atom_site_occupancy
_atom_site_site_symmetry_order
_atom_site_calc_flag
_atom_site_refinement_flags_posn
_atom_site_refinement_flags_adp
_atom_site_refinement_flags_occupancy
_atom_site_disorder_assembly
_atom_site_disorder_group
C1 C 0.9593(2) 0.38640(18) 0.33807(17) 0.0263(5) Uani 1 1 d . . . . .
C2 C 1.0091(2) 0.4663(2) 0.31265(19) 0.0320(6) Uani 1 1 d . . . . .
C3 C 0.9297(2) 0.4571(2) 0.2246(2) 0.0339(6) Uani 1 1 d . . . . .
C4 C 0.9058(2) 0.3721(2) 0.14007(19) 0.0333(6) Uani 1 1 d . . . . .
H1 H 0.879321 0.312022 0.147732 0.040 Uiso 1 1 calc R U . . .
H2 H 0.970351 0.372926 0.129624 0.040 Uiso 1 1 calc R U . . .
C5 C 0.8257(2) 0.3729(2) 0.05843(19) 0.0326(6) Uani 1 1 d . . . . .
H3 H 0.851324 0.434080 0.052208 0.039 Uiso 1 1 calc R U . . .
H4 H 0.817735 0.319598 0.003748 0.039 Uiso 1 1 calc R U . . .
O1 O 0.86604(14) 0.35999(14) 0.31762(13) 0.0324(4) Uani 1 1 d . . . . .
O2 O 0.8885(2) 0.51665(17) 0.22346(16) 0.0545(7) Uani 1 1 d . . . . .
C6 C 0.7212(2) 0.36226(19) 0.06475(17) 0.0261(5) Uani 1 1 d . . . . .
O3 O 0.68985(15) 0.31007(14) 0.09884(13) 0.0319(4) Uani 1 1 d . . . . .
C7 C 0.6518(2) 0.41044(19) 0.02155(17) 0.0254(5) Uani 1 1 d . . . . .
C8 C 0.5663(2) 0.40985(18) 0.05942(17) 0.0254(5) Uani 1 1 d . . . . .
O4 O 0.47615(14) 0.36196(15) 0.01104(13) 0.0332(4) Uani 1 1 d . . . . .
C9 C 0.5965(2) 0.47355(19) 0.15646(18) 0.0277(6) Uani 1 1 d . . . . .
H5 H 0.623196 0.541595 0.164940 0.033 Uiso 1 1 calc R U . . .
H6 H 0.653338 0.459705 0.194339 0.033 Uiso 1 1 calc R U . . .
C10 C 0.5074(2) 0.46040(19) 0.18824(19) 0.0285(6) Uani 1 1 d . . . . .
H7 H 0.530788 0.508658 0.250351 0.034 Uiso 1 1 calc R U . . .
H8 H 0.449716 0.472549 0.149408 0.034 Uiso 1 1 calc R U . . .
C11 C 0.4679(2) 0.36095(18) 0.18648(16) 0.0242(5) Uani 1 1 d . . . . .
O5 O 0.52315(14) 0.31186(14) 0.18894(13) 0.0297(4) Uani 1 1 d . . . . .
C12 C 0.3581(2) 0.32354(19) 0.18221(18) 0.0263(5) Uani 1 1 d . . . . .
C13 C 0.3441(2) 0.22710(19) 0.19334(18) 0.0257(5) Uani 1 1 d . . . . .
O6 O 0.29256(16) 0.15170(14) 0.13022(14) 0.0374(5) Uani 1 1 d . . . . .
C14 C 0.3961(2) 0.2308(2) 0.28631(18) 0.0289(6) Uani 1 1 d . . . . .
H9 H 0.366589 0.265277 0.326874 0.035 Uiso 1 1 calc R U . . .
H10 H 0.471006 0.267590 0.309796 0.035 Uiso 1 1 calc R U . . .
C15 C 0.3826(3) 0.1308(2) 0.2870(2) 0.0346(6) Uani 1 1 d . . . . .
H11 H 0.406677 0.137282 0.350218 0.041 Uiso 1 1 calc R U . . .
H12 H 0.307829 0.092157 0.257689 0.041 Uiso 1 1 calc R U . . .
C16 C 0.4393(2) 0.07775(19) 0.24099(17) 0.0263(5) Uani 1 1 d . . . . .
O7 O 0.50127(15) 0.11634(15) 0.21620(15) 0.0355(5) Uani 1 1 d . . . . .
C17 C 0.4197(2) -0.02877(19) 0.22417(18) 0.0274(6) Uani 1 1 d . . . . .
C18 C 0.5272(2) -0.03993(19) 0.25187(18) 0.0260(5) Uani 1 1 d . . . . .
O8 O 0.55556(16) -0.08588(15) 0.19803(13) 0.0349(4) Uani 1 1 d . . . . .
C19 C 0.5945(2) 0.0080(2) 0.35115(18) 0.0298(6) Uani 1 1 d . . . . .
H13 H 0.567007 -0.029622 0.382116 0.036 Uiso 1 1 calc R U . . .
H14 H 0.590280 0.073078 0.375807 0.036 Uiso 1 1 calc R U . . .
C20 C 0.7078(2) 0.0168(2) 0.37143(19) 0.0305(6) Uani 1 1 d . . . . .
H15 H 0.744587 0.037474 0.436953 0.037 Uiso 1 1 calc R U . . .
H16 H 0.711690 -0.047113 0.340910 0.037 Uiso 1 1 calc R U . . .
C21 C 0.7614(2) 0.08762(18) 0.34128(16) 0.0253(5) Uani 1 1 d . . . . .
O9 O 0.72554(15) 0.14799(14) 0.32714(13) 0.0315(4) Uani 1 1 d . . . . .
C22 C 0.8607(2) 0.08143(19) 0.32862(18) 0.0280(6) Uani 1 1 d . . . . .
C23 C 0.9153(2) 0.1748(2) 0.32285(18) 0.0286(6) Uani 1 1 d . . . . .
C24 C 0.9710(2) 0.2652(2) 0.40812(19) 0.0363(7) Uani 1 1 d . . . . .
H17 H 1.020988 0.252277 0.453345 0.044 Uiso 1 1 calc R U . . .
H18 H 0.919958 0.283170 0.432666 0.044 Uiso 1 1 calc R U . . .
O10 O 0.91492(18) 0.17643(15) 0.25201(14) 0.0420(5) Uani 1 1 d . . . . .
C25 C 1.0280(2) 0.3483(2) 0.3923(2) 0.0395(7) Uani 1 1 d . . . . .
H19 H 1.073752 0.401235 0.451213 0.047 Uiso 1 1 calc R U . . .
H20 H 1.072791 0.327112 0.361134 0.047 Uiso 1 1 calc R U . . .
C26 C 1.1098(2) 0.4613(3) 0.3007(2) 0.0471(8) Uani 1 1 d . . . . .
H21 H 1.163684 0.477019 0.359163 0.071 Uiso 1 1 calc R U . . .
H22 H 1.132073 0.507508 0.275785 0.071 Uiso 1 1 calc R U . . .
H23 H 1.098222 0.396156 0.259585 0.071 Uiso 1 1 calc R U . . .
C27 C 1.0301(3) 0.5619(2) 0.3894(2) 0.0459(8) Uani 1 1 d . . . . .
H24 H 0.964679 0.565392 0.394896 0.069 Uiso 1 1 calc R U . . .
H25 H 1.061211 0.615846 0.376252 0.069 Uiso 1 1 calc R U . . .
H26 H 1.077694 0.565225 0.445953 0.069 Uiso 1 1 calc R U . . .
C28 C 0.6048(2) 0.3499(2) -0.07983(18) 0.0316(6) Uani 1 1 d . . . . .
H27 H 0.660472 0.348153 -0.102178 0.047 Uiso 1 1 calc R U . . .
H28 H 0.559462 0.378542 -0.110349 0.047 Uiso 1 1 calc R U . . .
H29 H 0.564381 0.284242 -0.091871 0.047 Uiso 1 1 calc R U . . .
C29 C 0.7110(2) 0.5153(2) 0.0410(2) 0.0316(6) Uani 1 1 d . . . . .
H30 H 0.754779 0.549444 0.105240 0.047 Uiso 1 1 calc R U . . .
H31 H 0.661359 0.547389 0.024333 0.047 Uiso 1 1 calc R U . . .
H32 H 0.754531 0.515602 0.005917 0.047 Uiso 1 1 calc R U . . .
C30 C 0.2804(2) 0.3059(2) 0.0897(2) 0.0410(7) Uani 1 1 d . . . . .
H33 H 0.289509 0.366896 0.082053 0.062 Uiso 1 1 calc R U . . .
H34 H 0.209625 0.279559 0.085501 0.062 Uiso 1 1 calc R U . . .
H35 H 0.292517 0.260128 0.042462 0.062 Uiso 1 1 calc R U . . .
C31 C 0.3420(3) 0.3972(2) 0.2577(2) 0.0383(7) Uani 1 1 d . . . . .
H36 H 0.399725 0.416855 0.315017 0.057 Uiso 1 1 calc R U . . .
H37 H 0.276819 0.367730 0.261993 0.057 Uiso 1 1 calc R U . . .
H38 H 0.339255 0.453705 0.244041 0.057 Uiso 1 1 calc R U . . .
C32 C 0.3614(2) -0.0638(2) 0.2777(2) 0.0363(7) Uani 1 1 d . . . . .
H39 H 0.397102 -0.021103 0.341567 0.054 Uiso 1 1 calc R U . . .
H40 H 0.359635 -0.129477 0.269755 0.054 Uiso 1 1 calc R U . . .
H41 H 0.290460 -0.063124 0.255811 0.054 Uiso 1 1 calc R U . . .
C33 C 0.3573(2) -0.0866(2) 0.1230(2) 0.0372(7) Uani 1 1 d . . . . .
H42 H 0.288471 -0.080223 0.106817 0.056 Uiso 1 1 calc R U . . .
H43 H 0.349971 -0.154614 0.108064 0.056 Uiso 1 1 calc R U . . .
H44 H 0.393570 -0.061976 0.089399 0.056 Uiso 1 1 calc R U . . .
C34 C 0.8294(2) -0.0034(2) 0.2390(2) 0.0349(6) Uani 1 1 d . . . . .
H45 H 0.789483 0.010401 0.189576 0.052 Uiso 1 1 calc R U . . .
H46 H 0.786920 -0.061879 0.239467 0.052 Uiso 1 1 calc R U . . .
H47 H 0.891798 -0.012935 0.230641 0.052 Uiso 1 1 calc R U . . .
C35 C 0.9312(2) 0.0646(2) 0.4059(2) 0.0353(6) Uani 1 1 d . . . . .
H48 H 0.998705 0.070145 0.401327 0.053 Uiso 1 1 calc R U . . .
H49 H 0.899157 0.000118 0.402183 0.053 Uiso 1 1 calc R U . . .
H50 H 0.940823 0.112894 0.463576 0.053 Uiso 1 1 calc R U . . .
N1 N 0.6373(2) 0.0577(2) 0.08115(17) 0.0401(6) Uani 1 1 d . . . . .
C36 C 0.6076(2) -0.0240(2) 0.04964(18) 0.0325(6) Uani 1 1 d . . . . .
C37 C 0.5708(3) -0.1286(2) 0.0098(2) 0.0416(7) Uani 1 1 d . . . . .
H51 H 0.575271 -0.150976 -0.049295 0.062 Uiso 1 1 calc R U . . .
H52 H 0.498623 -0.153269 0.002935 0.062 Uiso 1 1 calc R U . . .
H53 H 0.613776 -0.152060 0.048869 0.062 Uiso 1 1 calc R U . . .
K1 K 0.67002(4) 0.23250(4) 0.21624(4) 0.02603(13) Uani 1 1 d . . . . .
B1 B 0.6809(2) 0.7442(2) 0.45037(19) 0.0244(6) Uani 1 1 d . . . . .
C38 C 0.67888(19) 0.63616(18) 0.44466(16) 0.0241(5) Uani 1 1 d . . . . .
C39 C 0.7295(2) 0.58404(19) 0.39958(16) 0.0252(5) Uani 1 1 d . . . . .
H54 H 0.764854 0.611638 0.369085 0.030 Uiso 1 1 calc R U . . .
C40 C 0.7304(2) 0.4938(2) 0.39724(17) 0.0282(6) Uani 1 1 d . . . . .
H55 H 0.765582 0.460870 0.365670 0.034 Uiso 1 1 calc R U . . .
C41 C 0.6796(2) 0.45295(19) 0.44150(17) 0.0264(5) Uani 1 1 d . . . . .
C42 C 0.6281(2) 0.5007(2) 0.48754(18) 0.0300(6) Uani 1 1 d . . . . .
H56 H 0.593223 0.472627 0.518106 0.036 Uiso 1 1 calc R U . . .
C43 C 0.6285(2) 0.59032(19) 0.48802(17) 0.0285(6) Uani 1 1 d . . . . .
H57 H 0.592806 0.622513 0.519438 0.034 Uiso 1 1 calc R U . . .
Cl1 Cl 0.68072(6) 0.34006(5) 0.43908(5) 0.03603(17) Uani 1 1 d . . . . .
C44 C 0.7629(2) 0.82563(19) 0.55020(17) 0.0256(5) Uani 1 1 d . . . . .
C45 C 0.80082(19) 0.8045(2) 0.62518(17) 0.0260(5) Uani 1 1 d . . . . .
H58 H 0.786242 0.738845 0.616794 0.031 Uiso 1 1 calc R U . . .
C46 C 0.8591(2) 0.8752(2) 0.71187(18) 0.0287(6) Uani 1 1 d . . . . .
H59 H 0.884243 0.858015 0.761136 0.034 Uiso 1 1 calc R U . . .
C47 C 0.8792(2) 0.9705(2) 0.72423(18) 0.0286(6) Uani 1 1 d . . . . .
C48 C 0.8494(2) 0.9960(2) 0.65229(19) 0.0328(6) Uani 1 1 d . . . . .
H60 H 0.867086 1.061840 0.660948 0.039 Uiso 1 1 calc R U . . .
C49 C 0.7933(2) 0.9241(2) 0.56721(19) 0.0315(6) Uani 1 1 d . . . . .
H61 H 0.774385 0.942169 0.517732 0.038 Uiso 1 1 calc R U . . .
Cl2 Cl 0.94105(6) 1.05983(5) 0.83370(5) 0.03896(18) Uani 1 1 d . . . . .
C50 C 0.5645(2) 0.75282(19) 0.43360(17) 0.0254(5) Uani 1 1 d . . . . .
C51 C 0.5467(2) 0.8381(2) 0.47040(17) 0.0278(6) Uani 1 1 d . . . . .
H62 H 0.605002 0.894328 0.509839 0.033 Uiso 1 1 calc R U . . .
C52 C 0.4487(2) 0.8457(2) 0.45273(19) 0.0327(6) Uani 1 1 d . . . . .
H63 H 0.440656 0.905646 0.479496 0.039 Uiso 1 1 calc R U . . .
C53 C 0.3631(2) 0.7649(2) 0.3958(2) 0.0369(7) Uani 1 1 d . . . . .
C54 C 0.3746(2) 0.6786(2) 0.3559(3) 0.0465(8) Uani 1 1 d . . . . .
H64 H 0.315854 0.623209 0.315406 0.056 Uiso 1 1 calc R U . . .
C55 C 0.4744(2) 0.6738(2) 0.3759(2) 0.0376(7) Uani 1 1 d . . . . .
H65 H 0.481676 0.613500 0.348851 0.045 Uiso 1 1 calc R U . . .
Cl3 Cl 0.23915(7) 0.77309(7) 0.37385(9) 0.0634(3) Uani 1 1 d . . . . .
C56 C 0.7183(2) 0.76186(18) 0.37201(17) 0.0248(5) Uani 1 1 d . . . . .
C57 C 0.8233(2) 0.7867(2) 0.38580(19) 0.0309(6) Uani 1 1 d . . . . .
H66 H 0.872708 0.804115 0.444414 0.037 Uiso 1 1 calc R U . . .
C58 C 0.8590(2) 0.7871(2) 0.3180(2) 0.0339(6) Uani 1 1 d . . . . .
H67 H 0.930872 0.803087 0.329653 0.041 Uiso 1 1 calc R U . . .
C59 C 0.7878(2) 0.76397(19) 0.23343(18) 0.0292(6) Uani 1 1 d . . . . .
C60 C 0.6836(2) 0.74277(19) 0.21629(18) 0.0286(6) Uani 1 1 d . . . . .
H68 H 0.635252 0.729050 0.158281 0.034 Uiso 1 1 calc R U . . .
C61 C 0.6505(2) 0.74181(18) 0.28576(17) 0.0257(5) Uani 1 1 d . . . . .
H69 H 0.578593 0.726830 0.273713 0.031 Uiso 1 1 calc R U . . .
Cl4 Cl 0.83108(7) 0.76431(5) 0.14723(5) 0.04082(19) Uani 1 1 d . . . . .
N3 N 0.9783(4) 0.7955(3) -0.0803(5) 0.152(3) Uani 1 1 d D . . . .
C64 C 1.0400(3) 0.8643(3) -0.0621(3) 0.0675(12) Uani 1 1 d D . . . .
C65 C 1.1167(3) 0.9514(3) -0.0405(2) 0.0530(9) Uani 1 1 d D . . . .
H73 H 1.084777 0.991068 -0.066701 0.080 Uiso 1 1 calc R U . . .
H74 H 1.168585 0.937683 -0.064840 0.080 Uiso 1 1 calc R U . . .
H75 H 1.150326 0.985994 0.024942 0.080 Uiso 1 1 calc R U . . .
N4 N 0.1102(8) 0.5359(4) 0.1073(5) 0.117(3) Uani 0.824(3) 1 d D . P A 1
C66 C 0.0814(5) 0.5904(5) 0.1162(4) 0.0686(15) Uani 0.824(3) 1 d D . P A 1
C67 C 0.0257(5) 0.6555(5) 0.1178(5) 0.0785(18) Uani 0.824(3) 1 d D . P A 1
H76 H 0.000675 0.657734 0.058396 0.118 Uiso 0.824(3) 1 calc R U P A 1
H77 H 0.071446 0.719885 0.162684 0.118 Uiso 0.824(3) 1 calc R U P A 1
H78 H -0.033369 0.634041 0.133397 0.118 Uiso 0.824(3) 1 calc R U P A 1
C68 C 0.0891(16) 0.705(2) 0.1533(14) 0.112(9) Uani 0.176(3) 1 d D U P A 2
H79 H 0.128224 0.774882 0.192222 0.134 Uiso 0.176(3) 1 calc R U P A 2
Cl5 Cl -0.0021(8) 0.6838(8) 0.0389(5) 0.110(4) Uani 0.176(3) 1 d D U P A 2
Cl6 Cl 0.0007(6) 0.6465(7) 0.1975(6) 0.093(3) Uani 0.176(3) 1 d D U P A 2
Cl7 Cl 0.1708(12) 0.632(2) 0.1504(8) 0.234(13) Uani 0.176(3) 1 d D U P A 2

loop_
_atom_site_aniso_label
_atom_site_aniso_U_11
_atom_site_aniso_U_22
_atom_site_aniso_U_33
_atom_site_aniso_U_23
_atom_site_aniso_U_13
_atom_site_aniso_U_12
C1 0.0266(13) 0.0200(13) 0.0277(13) 0.0064(10) 0.0075(11) 0.0080(10)
C2 0.0267(14) 0.0271(14) 0.0362(15) 0.0152(12) 0.0046(11) 0.0044(11)
C3 0.0304(14) 0.0306(15) 0.0394(16) 0.0169(13) 0.0081(12) 0.0108(12)
C4 0.0318(14) 0.0376(16) 0.0363(15) 0.0190(13) 0.0118(12) 0.0181(12)
C5 0.0303(14) 0.0397(17) 0.0326(14) 0.0188(13) 0.0111(12) 0.0156(12)
O1 0.0255(10) 0.0297(11) 0.0412(11) 0.0141(9) 0.0113(8) 0.0104(8)
O2 0.0655(16) 0.0405(13) 0.0478(14) 0.0142(11) 0.0026(12) 0.0311(12)
C6 0.0305(13) 0.0227(13) 0.0229(12) 0.0103(10) 0.0065(10) 0.0084(11)
O3 0.0366(11) 0.0281(10) 0.0396(11) 0.0220(9) 0.0154(9) 0.0136(8)
C7 0.0267(13) 0.0236(13) 0.0277(13) 0.0146(11) 0.0083(10) 0.0082(10)
C8 0.0301(14) 0.0193(12) 0.0307(13) 0.0158(11) 0.0099(11) 0.0100(10)
O4 0.0278(10) 0.0354(11) 0.0312(10) 0.0127(9) 0.0073(8) 0.0073(8)
C9 0.0325(14) 0.0195(13) 0.0311(14) 0.0113(11) 0.0122(11) 0.0068(11)
C10 0.0343(14) 0.0189(13) 0.0336(14) 0.0099(11) 0.0145(12) 0.0102(11)
C11 0.0298(13) 0.0231(13) 0.0209(12) 0.0098(10) 0.0087(10) 0.0110(11)
O5 0.0325(10) 0.0296(10) 0.0376(10) 0.0199(9) 0.0164(8) 0.0168(8)
C12 0.0268(13) 0.0247(14) 0.0316(14) 0.0135(11) 0.0117(11) 0.0124(11)
C13 0.0247(13) 0.0238(13) 0.0338(14) 0.0125(11) 0.0151(11) 0.0111(11)
O6 0.0375(11) 0.0255(11) 0.0396(11) 0.0107(9) 0.0062(9) 0.0079(9)
C14 0.0424(16) 0.0275(14) 0.0303(14) 0.0170(11) 0.0207(12) 0.0195(12)
C15 0.0507(18) 0.0334(16) 0.0425(16) 0.0265(13) 0.0292(14) 0.0249(14)
C16 0.0261(13) 0.0275(14) 0.0293(13) 0.0159(11) 0.0098(11) 0.0109(11)
O7 0.0354(11) 0.0348(11) 0.0570(13) 0.0305(10) 0.0282(10) 0.0186(9)
C17 0.0277(13) 0.0240(13) 0.0362(14) 0.0166(11) 0.0142(11) 0.0104(11)
C18 0.0315(14) 0.0223(13) 0.0336(14) 0.0183(11) 0.0160(11) 0.0113(11)
O8 0.0398(11) 0.0343(11) 0.0356(11) 0.0129(9) 0.0168(9) 0.0200(9)
C19 0.0355(15) 0.0309(15) 0.0326(14) 0.0196(12) 0.0164(12) 0.0144(12)
C20 0.0336(14) 0.0279(14) 0.0334(14) 0.0187(12) 0.0089(12) 0.0126(12)
C21 0.0305(13) 0.0202(13) 0.0209(12) 0.0085(10) 0.0034(10) 0.0093(10)
O9 0.0336(10) 0.0268(10) 0.0422(11) 0.0204(9) 0.0143(9) 0.0164(8)
C22 0.0283(13) 0.0224(13) 0.0311(14) 0.0115(11) 0.0060(11) 0.0107(11)
C23 0.0262(13) 0.0258(14) 0.0344(15) 0.0136(12) 0.0085(11) 0.0119(11)
C24 0.0398(16) 0.0250(14) 0.0314(15) 0.0132(12) -0.0007(12) 0.0044(12)
O10 0.0610(14) 0.0331(12) 0.0393(12) 0.0175(9) 0.0255(11) 0.0166(10)
C25 0.0290(14) 0.0293(16) 0.0479(18) 0.0194(14) -0.0013(13) 0.0033(12)
C26 0.0251(15) 0.071(2) 0.0479(19) 0.0348(18) 0.0094(13) 0.0109(15)
C27 0.0489(19) 0.0236(15) 0.0451(18) 0.0102(13) 0.0019(15) 0.0020(13)
C28 0.0316(14) 0.0349(16) 0.0301(14) 0.0160(12) 0.0099(11) 0.0126(12)
C29 0.0323(14) 0.0262(14) 0.0414(16) 0.0207(12) 0.0139(12) 0.0092(11)
C30 0.0311(15) 0.0457(19) 0.0487(18) 0.0302(15) 0.0075(13) 0.0119(13)
C31 0.0472(17) 0.0278(15) 0.0595(19) 0.0222(14) 0.0356(16) 0.0216(13)
C32 0.0368(15) 0.0344(16) 0.0531(18) 0.0292(14) 0.0235(14) 0.0153(13)
C33 0.0382(16) 0.0309(16) 0.0381(16) 0.0152(13) 0.0075(13) 0.0116(13)
C34 0.0346(15) 0.0253(15) 0.0403(16) 0.0072(12) 0.0134(13) 0.0117(12)
C35 0.0302(14) 0.0306(15) 0.0466(17) 0.0223(13) 0.0071(12) 0.0135(12)
N1 0.0411(14) 0.0363(16) 0.0388(14) 0.0134(12) 0.0121(11) 0.0126(12)
C36 0.0328(15) 0.0356(17) 0.0273(14) 0.0109(12) 0.0106(11) 0.0118(13)
C37 0.0525(19) 0.0327(17) 0.0356(16) 0.0072(13) 0.0185(14) 0.0144(14)
K1 0.0256(3) 0.0235(3) 0.0333(3) 0.0172(2) 0.0101(2) 0.0094(2)
B1 0.0258(14) 0.0220(14) 0.0246(14) 0.0107(11) 0.0081(11) 0.0069(11)
C38 0.0253(12) 0.0231(13) 0.0198(12) 0.0069(10) 0.0059(10) 0.0066(10)
C39 0.0281(13) 0.0252(13) 0.0231(12) 0.0104(10) 0.0098(10) 0.0096(11)
C40 0.0291(13) 0.0277(14) 0.0265(13) 0.0083(11) 0.0098(11) 0.0120(11)
C41 0.0275(13) 0.0197(13) 0.0272(13) 0.0088(10) 0.0041(10) 0.0089(10)
C42 0.0334(14) 0.0254(14) 0.0314(14) 0.0135(11) 0.0128(12) 0.0067(11)
C43 0.0335(14) 0.0262(14) 0.0277(13) 0.0099(11) 0.0146(11) 0.0111(11)
Cl1 0.0398(4) 0.0236(3) 0.0415(4) 0.0144(3) 0.0088(3) 0.0124(3)
C44 0.0262(13) 0.0252(13) 0.0277(13) 0.0106(11) 0.0128(11) 0.0095(11)
C45 0.0240(12) 0.0262(14) 0.0300(13) 0.0119(11) 0.0108(11) 0.0115(10)
C46 0.0253(13) 0.0330(15) 0.0292(13) 0.0131(12) 0.0103(11) 0.0119(11)
C47 0.0222(12) 0.0281(14) 0.0290(13) 0.0055(11) 0.0089(11) 0.0062(11)
C48 0.0325(14) 0.0241(14) 0.0398(16) 0.0119(12) 0.0149(12) 0.0061(11)
C49 0.0332(14) 0.0285(15) 0.0323(14) 0.0156(12) 0.0104(12) 0.0078(12)
Cl2 0.0350(4) 0.0339(4) 0.0326(4) 0.0018(3) 0.0100(3) 0.0040(3)
C50 0.0314(14) 0.0247(13) 0.0250(12) 0.0132(11) 0.0134(11) 0.0105(11)
C51 0.0362(15) 0.0267(14) 0.0253(13) 0.0139(11) 0.0118(11) 0.0144(11)
C52 0.0488(17) 0.0335(16) 0.0334(14) 0.0214(12) 0.0227(13) 0.0253(13)
C53 0.0339(15) 0.0393(17) 0.0598(19) 0.0325(15) 0.0287(14) 0.0206(13)
C54 0.0276(15) 0.0315(17) 0.080(2) 0.0215(16) 0.0210(16) 0.0096(13)
C55 0.0303(15) 0.0265(15) 0.0531(18) 0.0107(13) 0.0156(13) 0.0123(12)
Cl3 0.0409(4) 0.0564(6) 0.1262(9) 0.0551(6) 0.0468(5) 0.0311(4)
C56 0.0292(13) 0.0178(12) 0.0286(13) 0.0107(10) 0.0108(11) 0.0084(10)
C57 0.0265(13) 0.0349(16) 0.0307(14) 0.0160(12) 0.0085(11) 0.0087(12)
C58 0.0299(14) 0.0311(15) 0.0419(16) 0.0165(13) 0.0157(12) 0.0073(12)
C59 0.0411(15) 0.0182(13) 0.0304(14) 0.0098(11) 0.0192(12) 0.0064(11)
C60 0.0352(14) 0.0218(13) 0.0253(13) 0.0095(11) 0.0089(11) 0.0066(11)
C61 0.0256(13) 0.0190(13) 0.0288(13) 0.0083(10) 0.0079(10) 0.0061(10)
Cl4 0.0593(5) 0.0272(4) 0.0400(4) 0.0116(3) 0.0317(4) 0.0076(3)
N3 0.119(4) 0.057(3) 0.282(8) 0.019(4) 0.146(5) 0.011(3)
C64 0.057(2) 0.052(2) 0.095(3) 0.015(2) 0.048(2) 0.017(2)
C65 0.052(2) 0.059(2) 0.046(2) 0.0247(17) 0.0140(16) 0.0159(18)
N4 0.243(9) 0.045(3) 0.128(5) 0.049(3) 0.143(6) 0.053(4)
C66 0.071(4) 0.085(5) 0.077(4) 0.047(3) 0.046(3) 0.030(3)
C67 0.077(4) 0.079(4) 0.095(5) 0.039(4) 0.042(3) 0.038(3)
C68 0.15(3) 0.13(3) 0.086(14) 0.04(2) 0.082(16) 0.06(2)
Cl5 0.172(8) 0.199(10) 0.105(5) 0.116(6) 0.119(6) 0.160(8)
Cl6 0.068(4) 0.133(7) 0.106(6) 0.075(5) 0.042(4) 0.038(4)
Cl7 0.159(12) 0.59(4) 0.105(8) 0.195(16) 0.096(8) 0.259(19)

loop_
_atom_type_symbol
_atom_type_description
_atom_type_scat_dispersion_real
_atom_type_scat_dispersion_imag
_atom_type_scat_source
C C 0.0033 0.0016 'International Tables Vol C Tables 4.2.6.8 and 6.1.1.4'
H H 0.0000 0.0000 'International Tables Vol C Tables 4.2.6.8 and 6.1.1.4'
B B 0.0013 0.0007 'International Tables Vol C Tables 4.2.6.8 and 6.1.1.4'
O O 0.0106 0.0060 'International Tables Vol C Tables 4.2.6.8 and 6.1.1.4'
K K 0.2009 0.2494 'International Tables Vol C Tables 4.2.6.8 and 6.1.1.4'
Cl Cl 0.1484 0.1585 'International Tables Vol C Tables 4.2.6.8 and 6.1.1.4'
N N 0.0061 0.0033 'International Tables Vol C Tables 4.2.6.8 and 6.1.1.4'

loop_
_geom_angle_atom_site_label_1
_geom_angle_atom_site_label_2
_geom_angle_atom_site_label_3
_geom_angle
_geom_angle_site_symmetry_1
_geom_angle_site_symmetry_3
_geom_angle_publ_flag
O1 C1 C25 122.2(3) . . ?
O1 C1 C2 119.0(2) . . ?
C25 C1 C2 118.7(2) . . ?
C26 C2 C3 109.6(2) . . ?
C26 C2 C1 113.4(2) . . ?
C3 C2 C1 107.4(2) . . ?
C26 C2 C27 110.2(3) . . ?
C3 C2 C27 110.2(2) . . ?
C1 C2 C27 105.9(2) . . ?
O2 C3 C4 121.2(3) . . ?
O2 C3 C2 120.7(3) . . ?
C4 C3 C2 118.1(2) . . ?
C3 C4 C5 111.9(2) . . ?
C6 C5 C4 112.8(2) . . ?
C1 O1 K1 153.01(18) . . ?
O3 C6 C5 119.8(2) . . ?
O3 C6 C7 120.1(2) . . ?
C5 C6 C7 119.9(2) . . ?
C6 O3 K1 163.08(18) . . ?
C6 C7 C28 106.8(2) . . ?
C6 C7 C8 107.8(2) . . ?
C28 C7 C8 110.6(2) . . ?
C6 C7 C29 112.8(2) . . ?
C28 C7 C29 110.0(2) . . ?
C8 C7 C29 108.9(2) . . ?
O4 C8 C9 121.0(2) . . ?
O4 C8 C7 120.7(2) . . ?
C9 C8 C7 118.3(2) . . ?
C8 C9 C10 113.4(2) . . ?
C11 C10 C9 113.0(2) . . ?
O5 C11 C10 120.3(2) . . ?
O5 C11 C12 120.6(2) . . ?
C10 C11 C12 119.1(2) . . ?
C11 O5 K1 170.00(18) . . ?
C11 C12 C30 108.9(2) . . ?
C11 C12 C13 107.6(2) . . ?
C30 C12 C13 109.2(2) . . ?
C11 C12 C31 110.0(2) . . ?
C30 C12 C31 110.4(2) . . ?
C13 C12 C31 110.6(2) . . ?
O6 C13 C14 121.3(2) . . ?
O6 C13 C12 121.0(2) . . ?
C14 C13 C12 117.7(2) . . ?
C13 C14 C15 112.5(2) . . ?
C16 C15 C14 114.3(2) . . ?
O7 C16 C15 121.8(2) . . ?
O7 C16 C17 118.5(2) . . ?
C15 C16 C17 119.7(2) . . ?
C16 O7 K1 162.2(2) . . ?
C16 C17 C33 106.7(2) . . ?
C16 C17 C32 114.0(2) . . ?
C33 C17 C32 110.1(2) . . ?
C16 C17 C18 106.1(2) . . ?
C33 C17 C18 110.5(2) . . ?
C32 C17 C18 109.3(2) . . ?
O8 C18 C19 121.6(2) . . ?
O8 C18 C17 122.1(2) . . ?
C19 C18 C17 116.2(2) . . ?
C18 C19 C20 113.3(2) . . ?
C21 C20 C19 112.5(2) . . ?
O9 C21 C20 120.5(2) . . ?
O9 C21 C22 121.0(2) . . ?
C20 C21 C22 118.5(2) . . ?
C21 O9 K1 147.22(18) . . ?
C21 C22 C34 107.0(2) . . ?
C21 C22 C23 108.6(2) . . ?
C34 C22 C23 109.1(2) . . ?
C21 C22 C35 110.7(2) . . ?
C34 C22 C35 110.0(2) . . ?
C23 C22 C35 111.2(2) . . ?
O10 C23 C24 120.2(3) . . ?
O10 C23 C22 121.1(3) . . ?
C24 C23 C22 118.7(2) . . ?
C23 C24 C25 112.0(3) . . ?
C1 C25 C24 114.4(2) . . ?
C36 N1 K1 151.3(2) . . ?
N1 C36 C37 179.3(4) . . ?
O9 K1 O5 131.05(6) . . ?
O9 K1 O3 155.22(6) . . ?
O5 K1 O3 73.42(6) . . ?
O9 K1 O7 69.99(6) . . ?
O5 K1 O7 72.81(6) . . ?
O3 K1 O7 130.06(7) . . ?
O9 K1 O1 82.45(6) . . ?
O5 K1 O1 114.95(6) . . ?
O3 K1 O1 82.43(6) . . ?
O7 K1 O1 145.80(7) . . ?
O9 K1 N1 84.93(7) . . ?
O5 K1 N1 117.22(7) . . ?
O3 K1 N1 85.77(7) . . ?
O7 K1 N1 78.29(7) . . ?
O1 K1 N1 120.01(7) . . ?
O9 K1 Cl1 62.30(5) . . ?
O5 K1 Cl1 78.76(4) . . ?
O3 K1 Cl1 130.59(5) . . ?
O7 K1 Cl1 75.97(5) . . ?
O1 K1 Cl1 73.40(5) . . ?
N1 K1 Cl1 143.61(6) . . ?
C38 B1 C56 107.7(2) . . ?
C38 B1 C44 109.8(2) . . ?
C56 B1 C44 110.0(2) . . ?
C38 B1 C50 110.5(2) . . ?
C56 B1 C50 109.8(2) . . ?
C44 B1 C50 109.0(2) . . ?
C39 C38 C43 114.7(2) . . ?
C39 C38 B1 123.4(2) . . ?
C43 C38 B1 121.9(2) . . ?
C40 C39 C38 123.3(2) . . ?
C41 C40 C39 119.0(2) . . ?
C40 C41 C42 120.7(2) . . ?
C40 C41 Cl1 119.3(2) . . ?
C42 C41 Cl1 120.0(2) . . ?
C41 C42 C43 118.6(2) . . ?
C42 C43 C38 123.7(2) . . ?
C41 Cl1 K1 99.04(9) . . ?
C45 C44 C49 114.9(2) . . ?
C45 C44 B1 123.9(2) . . ?
C49 C44 B1 121.1(2) . . ?
C46 C45 C44 123.2(3) . . ?
C47 C46 C45 118.4(2) . . ?
C48 C47 C46 121.1(2) . . ?
C48 C47 Cl2 119.8(2) . . ?
C46 C47 Cl2 119.1(2) . . ?
C47 C48 C49 118.8(3) . . ?
C48 C49 C44 123.4(3) . . ?
C51 C50 C55 114.3(3) . . ?
C51 C50 B1 124.1(2) . . ?
C55 C50 B1 121.5(2) . . ?
C52 C51 C50 123.7(3) . . ?
C53 C52 C51 119.0(3) . . ?
C54 C53 C52 120.5(3) . . ?
C54 C53 Cl3 119.9(3) . . ?
C52 C53 Cl3 119.5(2) . . ?
C53 C54 C55 118.7(3) . . ?
C54 C55 C50 123.7(3) . . ?
C61 C56 C57 115.5(2) . . ?
C61 C56 B1 124.0(2) . . ?
C57 C56 B1 120.0(2) . . ?
C58 C57 C56 123.2(3) . . ?
C59 C58 C57 118.5(3) . . ?
C60 C59 C58 121.2(2) . . ?
C60 C59 Cl4 119.6(2) . . ?
C58 C59 Cl4 119.2(2) . . ?
C59 C60 C61 118.7(2) . . ?
C56 C61 C60 122.9(2) . . ?
N3 C64 C65 178.9(7) . . ?
N4 C66 C67 170.7(10) . . ?
Cl7 C68 Cl6 100.2(11) . . ?
Cl7 C68 Cl5 113.4(12) . . ?
Cl6 C68 Cl5 102.3(11) . . ?

loop_
_geom_bond_atom_site_label_1
_geom_bond_atom_site_label_2
_geom_bond_distance
_geom_bond_site_symmetry_2
_geom_bond_publ_flag
C1 O1 1.216(3) . ?
C1 C25 1.493(4) . ?
C1 C2 1.535(4) . ?
C2 C26 1.530(4) . ?
C2 C3 1.534(4) . ?
C2 C27 1.539(4) . ?
C3 O2 1.203(4) . ?
C3 C4 1.503(4) . ?
C4 C5 1.524(4) . ?
C5 C6 1.510(4) . ?
O1 K1 2.725(2) . ?
C6 O3 1.214(3) . ?
C6 C7 1.525(4) . ?
O3 K1 2.6739(19) . ?
C7 C28 1.531(4) . ?
C7 C8 1.539(4) . ?
C7 C29 1.542(4) . ?
C8 O4 1.218(3) . ?
C8 C9 1.505(4) . ?
C9 C10 1.523(4) . ?
C10 C11 1.511(4) . ?
C11 O5 1.214(3) . ?
C11 C12 1.526(4) . ?
O5 K1 2.6617(19) . ?
C12 C30 1.537(4) . ?
C12 C13 1.543(4) . ?
C12 C31 1.543(4) . ?
C13 O6 1.204(3) . ?
C13 C14 1.512(4) . ?
C14 C15 1.525(4) . ?
C15 C16 1.489(4) . ?
C16 O7 1.210(3) . ?
C16 C17 1.534(4) . ?
O7 K1 2.682(2) . ?
C17 C33 1.534(4) . ?
C17 C32 1.536(4) . ?
C17 C18 1.541(4) . ?
C18 O8 1.203(3) . ?
C18 C19 1.512(4) . ?
C19 C20 1.525(4) . ?
C20 C21 1.505(4) . ?
C21 O9 1.216(3) . ?
C21 C22 1.519(4) . ?
O9 K1 2.6452(19) . ?
C22 C34 1.534(4) . ?
C22 C23 1.535(4) . ?
C22 C35 1.537(4) . ?
C23 O10 1.207(3) . ?
C23 C24 1.511(4) . ?
C24 C25 1.512(4) . ?
N1 C36 1.135(4) . ?
N1 K1 2.795(3) . ?
C36 C37 1.453(4) . ?
K1 Cl1 3.5696(10) . ?
B1 C38 1.644(4) . ?
B1 C56 1.644(4) . ?
B1 C44 1.648(4) . ?
B1 C50 1.651(4) . ?
C38 C39 1.401(4) . ?
C38 C43 1.405(4) . ?
C39 C40 1.392(4) . ?
C40 C41 1.381(4) . ?
C41 C42 1.386(4) . ?
C41 Cl1 1.744(3) . ?
C42 C43 1.388(4) . ?
C44 C45 1.397(4) . ?
C44 C49 1.404(4) . ?
C45 C46 1.397(4) . ?
C46 C47 1.379(4) . ?
C47 C48 1.377(4) . ?
C47 Cl2 1.752(3) . ?
C48 C49 1.383(4) . ?
C50 C51 1.392(4) . ?
C50 C55 1.400(4) . ?
C51 C52 1.389(4) . ?
C52 C53 1.378(4) . ?
C53 C54 1.372(4) . ?
C53 Cl3 1.748(3) . ?
C54 C55 1.395(4) . ?
C56 C61 1.392(4) . ?
C56 C57 1.398(4) . ?
C57 C58 1.388(4) . ?
C58 C59 1.377(4) . ?
C59 C60 1.377(4) . ?
C59 Cl4 1.747(3) . ?
C60 C61 1.395(4) . ?
N3 C64 1.114(6) . ?
C64 C65 1.407(5) . ?
N4 C66 1.010(8) . ?
C66 C67 1.417(8) . ?
C68 Cl7 1.801(19) . ?
C68 Cl6 1.861(19) . ?
C68 Cl5 1.875(18) . ?

loop_
_geom_torsion_atom_site_label_1
_geom_torsion_atom_site_label_2
_geom_torsion_atom_site_label_3
_geom_torsion_atom_site_label_4
_geom_torsion
_geom_torsion_site_symmetry_1
_geom_torsion_site_symmetry_2
_geom_torsion_site_symmetry_3
_geom_torsion_site_symmetry_4
_geom_torsion_publ_flag
O1 C1 C2 C26 -153.0(3) . . . . ?
C25 C1 C2 C26 30.9(4) . . . . ?
O1 C1 C2 C3 -31.7(3) . . . . ?
C25 C1 C2 C3 152.2(3) . . . . ?
O1 C1 C2 C27 86.1(3) . . . . ?
C25 C1 C2 C27 -90.0(3) . . . . ?
C26 C2 C3 O2 -126.0(3) . . . . ?
C1 C2 C3 O2 110.4(3) . . . . ?
C27 C2 C3 O2 -4.6(4) . . . . ?
C26 C2 C3 C4 53.5(3) . . . . ?
C1 C2 C3 C4 -70.1(3) . . . . ?
C27 C2 C3 C4 175.0(3) . . . . ?
O2 C3 C4 C5 -0.5(4) . . . . ?
C2 C3 C4 C5 180.0(2) . . . . ?
C3 C4 C5 C6 -64.3(3) . . . . ?
C25 C1 O1 K1 -78.5(5) . . . . ?
C2 C1 O1 K1 105.5(4) . . . . ?
C4 C5 C6 O3 -36.6(4) . . . . ?
C4 C5 C6 C7 148.4(3) . . . . ?
C5 C6 O3 K1 62.7(7) . . . . ?
C7 C6 O3 K1 -122.3(6) . . . . ?
O3 C6 C7 C28 -99.2(3) . . . . ?
C5 C6 C7 C28 75.8(3) . . . . ?
O3 C6 C7 C8 19.7(3) . . . . ?
C5 C6 C7 C8 -165.4(2) . . . . ?
O3 C6 C7 C29 139.9(3) . . . . ?
C5 C6 C7 C29 -45.1(3) . . . . ?
C6 C7 C8 O4 -113.3(3) . . . . ?
C28 C7 C8 O4 3.1(3) . . . . ?
C29 C7 C8 O4 124.1(3) . . . . ?
C6 C7 C8 C9 69.6(3) . . . . ?
C28 C7 C8 C9 -174.0(2) . . . . ?
C29 C7 C8 C9 -53.1(3) . . . . ?
O4 C8 C9 C10 7.9(3) . . . . ?
C7 C8 C9 C10 -175.0(2) . . . . ?
C8 C9 C10 C11 64.2(3) . . . . ?
C9 C10 C11 O5 22.7(3) . . . . ?
C9 C10 C11 C12 -157.7(2) . . . . ?
C10 C11 O5 K1 42.9(11) . . . . ?
C12 C11 O5 K1 -136.7(9) . . . . ?
O5 C11 C12 C30 -111.6(3) . . . . ?
C10 C11 C12 C30 68.8(3) . . . . ?
O5 C11 C12 C13 6.6(3) . . . . ?
C10 C11 C12 C13 -173.0(2) . . . . ?
O5 C11 C12 C31 127.2(3) . . . . ?
C10 C11 C12 C31 -52.4(3) . . . . ?
C11 C12 C13 O6 -106.0(3) . . . . ?
C30 C12 C13 O6 12.0(3) . . . . ?
C31 C12 C13 O6 133.8(3) . . . . ?
C11 C12 C13 C14 74.9(3) . . . . ?
C30 C12 C13 C14 -167.1(2) . . . . ?
C31 C12 C13 C14 -45.3(3) . . . . ?
O6 C13 C14 C15 4.8(4) . . . . ?
C12 C13 C14 C15 -176.1(2) . . . . ?
C13 C14 C15 C16 68.6(3) . . . . ?
C14 C15 C16 O7 9.3(4) . . . . ?
C14 C15 C16 C17 -170.8(2) . . . . ?
C15 C16 O7 K1 65.9(7) . . . . ?
C17 C16 O7 K1 -114.0(6) . . . . ?
O7 C16 C17 C33 -72.5(3) . . . . ?
C15 C16 C17 C33 107.6(3) . . . . ?
O7 C16 C17 C32 165.8(2) . . . . ?
C15 C16 C17 C32 -14.2(4) . . . . ?
O7 C16 C17 C18 45.4(3) . . . . ?
C15 C16 C17 C18 -134.5(3) . . . . ?
C16 C17 C18 O8 -113.0(3) . . . . ?
C33 C17 C18 O8 2.4(4) . . . . ?
C32 C17 C18 O8 123.7(3) . . . . ?
C16 C17 C18 C19 68.6(3) . . . . ?
C33 C17 C18 C19 -176.0(2) . . . . ?
C32 C17 C18 C19 -54.8(3) . . . . ?
O8 C18 C19 C20 16.6(4) . . . . ?
C17 C18 C19 C20 -165.0(2) . . . . ?
C18 C19 C20 C21 69.0(3) . . . . ?
C19 C20 C21 O9 19.2(4) . . . . ?
C19 C20 C21 C22 -160.5(2) . . . . ?
C20 C21 O9 K1 -130.6(3) . . . . ?
C22 C21 O9 K1 49.1(4) . . . . ?
O9 C21 C22 C34 -102.5(3) . . . . ?
C20 C21 C22 C34 77.3(3) . . . . ?
O9 C21 C22 C23 15.2(3) . . . . ?
C20 C21 C22 C23 -165.1(2) . . . . ?
O9 C21 C22 C35 137.6(3) . . . . ?
C20 C21 C22 C35 -42.7(3) . . . . ?
C21 C22 C23 O10 -105.6(3) . . . . ?
C34 C22 C23 O10 10.7(4) . . . . ?
C35 C22 C23 O10 132.3(3) . . . . ?
C21 C22 C23 C24 75.0(3) . . . . ?
C34 C22 C23 C24 -168.6(2) . . . . ?
C35 C22 C23 C24 -47.1(3) . . . . ?
O10 C23 C24 C25 -4.2(4) . . . . ?
C22 C23 C24 C25 175.1(2) . . . . ?
O1 C1 C25 C24 8.0(4) . . . . ?
C2 C1 C25 C24 -176.0(3) . . . . ?
C23 C24 C25 C1 69.3(4) . . . . ?
C56 B1 C38 C39 17.0(3) . . . . ?
C44 B1 C38 C39 -102.8(3) . . . . ?
C50 B1 C38 C39 136.9(2) . . . . ?
C56 B1 C38 C43 -165.4(2) . . . . ?
C44 B1 C38 C43 74.9(3) . . . . ?
C50 B1 C38 C43 -45.4(3) . . . . ?
C43 C38 C39 C40 0.0(4) . . . . ?
B1 C38 C39 C40 177.9(2) . . . . ?
C38 C39 C40 C41 -0.2(4) . . . . ?
C39 C40 C41 C42 0.1(4) . . . . ?
C39 C40 C41 Cl1 -179.87(19) . . . . ?
C40 C41 C42 C43 0.1(4) . . . . ?
Cl1 C41 C42 C43 -179.9(2) . . . . ?
C41 C42 C43 C38 -0.3(4) . . . . ?
C39 C38 C43 C42 0.2(4) . . . . ?
B1 C38 C43 C42 -177.6(2) . . . . ?
C40 C41 Cl1 K1 -35.6(2) . . . . ?
C42 C41 Cl1 K1 144.4(2) . . . . ?
C38 B1 C44 C45 -16.9(3) . . . . ?
C56 B1 C44 C45 -135.3(2) . . . . ?
C50 B1 C44 C45 104.3(3) . . . . ?
C38 B1 C44 C49 168.3(2) . . . . ?
C56 B1 C44 C49 50.0(3) . . . . ?
C50 B1 C44 C49 -70.5(3) . . . . ?
C49 C44 C45 C46 3.9(4) . . . . ?
B1 C44 C45 C46 -171.2(2) . . . . ?
C44 C45 C46 C47 0.7(4) . . . . ?
C45 C46 C47 C48 -4.7(4) . . . . ?
C45 C46 C47 Cl2 173.8(2) . . . . ?
C46 C47 C48 C49 3.7(4) . . . . ?
Cl2 C47 C48 C49 -174.8(2) . . . . ?
C47 C48 C49 C44 1.4(4) . . . . ?
C45 C44 C49 C48 -5.0(4) . . . . ?
B1 C44 C49 C48 170.2(3) . . . . ?
C38 B1 C50 C51 150.8(2) . . . . ?
C56 B1 C50 C51 -90.5(3) . . . . ?
C44 B1 C50 C51 30.0(3) . . . . ?
C38 B1 C50 C55 -32.8(3) . . . . ?
C56 B1 C50 C55 85.9(3) . . . . ?
C44 B1 C50 C55 -153.6(3) . . . . ?
C55 C50 C51 C52 0.4(4) . . . . ?
B1 C50 C51 C52 177.0(2) . . . . ?
C50 C51 C52 C53 0.1(4) . . . . ?
C51 C52 C53 C54 -1.1(4) . . . . ?
C51 C52 C53 Cl3 179.4(2) . . . . ?
C52 C53 C54 C55 1.6(5) . . . . ?
Cl3 C53 C54 C55 -178.9(3) . . . . ?
C53 C54 C55 C50 -1.2(5) . . . . ?
C51 C50 C55 C54 0.2(4) . . . . ?
B1 C50 C55 C54 -176.5(3) . . . . ?
C38 B1 C56 C61 92.6(3) . . . . ?
C44 B1 C56 C61 -147.7(2) . . . . ?
C50 B1 C56 C61 -27.8(3) . . . . ?
C38 B1 C56 C57 -78.8(3) . . . . ?
C44 B1 C56 C57 40.9(3) . . . . ?
C50 B1 C56 C57 160.8(2) . . . . ?
C61 C56 C57 C58 -3.1(4) . . . . ?
B1 C56 C57 C58 169.0(3) . . . . ?
C56 C57 C58 C59 1.4(4) . . . . ?
C57 C58 C59 C60 1.4(4) . . . . ?
C57 C58 C59 Cl4 179.9(2) . . . . ?
C58 C59 C60 C61 -2.2(4) . . . . ?
Cl4 C59 C60 C61 179.3(2) . . . . ?
C57 C56 C61 C60 2.2(4) . . . . ?
B1 C56 C61 C60 -169.5(2) . . . . ?
C59 C60 C61 C56 0.3(4) . . . . ?
